data_2005803
loop_
_publ_author_name
'Cindri\'c, M.'
'Vrdoljak, V.'
'Matkovi\'c-\<Calogovi\'c, D.'
'Kamenar, B.'

_publ_contact_author
;
      Professor Boris Kamenar
      Laboratory of General and Inorganic Chemistry
      Faculty of Science, University of Zagreb
      Ul. kralja Zvonimira 8
      10000 Zagreb, Croatia
;
_publ_section_title
;A 1:2 Adduct of
 Tetrakis(\m-thiobenzoato-<i>O</i>,<i>S</i>)dimolybdenum(II)(<i>Mo{---</i>Mo})
 with Triphenylphosphine Oxide, [Mo~2~(C~7~H~5~OS)~4~].2[(C~6~H~5~)~3~OP]
;
_journal_issue 12
_journal_name_full 'Acta Crystallographica Section C'
_journal_page_first 3016
_journal_page_last 3018
_journal_paper_doi 10.1107/S0108270196010293
_journal_volume 52
_journal_year 1996
_chemical_formula_iupac '[Mo2 (C7 H5 O S)4] , 2C18 H15 O P'
_chemical_formula_moiety '[Mo2 (C6 H5 C O S)4] , 2[(C6 H5)3 O P]'
_chemical_formula_structural '(Mo2 (C6 H5 C O S)4 ((C6 H5)3 P O)2'
_chemical_formula_sum 'C64 H50 Mo2 O6 P2 S4'
_chemical_formula_weight 1297.1
_chemical_name_systematic
;
Tetrakis(\m-thiobenzoato-O,S)bis(triphenylphosphineoxide-O)dimolybdenum(II)
;
_space_group_IT_number 14
_symmetry_cell_setting monoclinic
_symmetry_space_group_name_Hall '-P 2ybc'
_symmetry_space_group_name_H-M 'P 1 21/c 1'
_cell_angle_alpha 90.00
_cell_angle_beta 93.480(10)
_cell_angle_gamma 90.00
_cell_formula_units_Z 2
_cell_length_a 11.936(2)
_cell_length_b 20.053(3)
_cell_length_c 12.306(3)
_cell_measurement_reflns_used 48
_cell_measurement_temperature 293(2)
_cell_measurement_theta_max 12.1
_cell_measurement_theta_min 7.6
_cell_volume 2940.0(10)
_computing_cell_refinement STADI-4
_computing_data_collection 'STADI-4 (Stoe & Cie, 1996a)'
_computing_data_reduction 'XRED (Stoe & Cie, 1996b)'
_computing_molecular_graphics 'ORTEX5 (McArdle, 1996)'
_computing_publication_material SHELXL96
_computing_structure_refinement 'SHELXL96 (Sheldrick, 1996)'
_computing_structure_solution 'SHELXS86 (Sheldrick, 1985)'
_diffrn_ambient_temperature 293(2)
_diffrn_measurement_device 'Philips PW1100 diffractometer updated by Stoe'
_diffrn_measurement_method \q/2\q
_diffrn_radiation_monochromator 'Planar Graphite'
_diffrn_radiation_source 'fine-focus sealed tube'
_diffrn_radiation_type MoK\a
_diffrn_radiation_wavelength 0.71073
_diffrn_reflns_av_R_equivalents 0.044
_diffrn_reflns_av_sigmaI/netI 0.0995
_diffrn_reflns_limit_h_max 14
_diffrn_reflns_limit_h_min -14
_diffrn_reflns_limit_k_max 24
_diffrn_reflns_limit_k_min 0
_diffrn_reflns_limit_l_max 15
_diffrn_reflns_limit_l_min 0
_diffrn_reflns_number 6043
_diffrn_reflns_theta_max 26.0
_diffrn_reflns_theta_min 2.03
_diffrn_standards_decay_% 4.5
_diffrn_standards_interval_time 120
_diffrn_standards_number 3
_exptl_absorpt_coefficient_mu 0.674
_exptl_absorpt_correction_type none
_exptl_crystal_colour red
_exptl_crystal_density_diffrn 1.465
_exptl_crystal_density_meas ?
_exptl_crystal_description prism
_exptl_crystal_F_000 1320
_exptl_crystal_size_max 0.30
_exptl_crystal_size_mid 0.25
_exptl_crystal_size_min 0.16
_refine_diff_density_max '1.01 (close to Mo)'
_refine_diff_density_min -0.45
_refine_ls_extinction_method none
_refine_ls_goodness_of_fit_all 0.974
_refine_ls_goodness_of_fit_obs 1.085
_refine_ls_hydrogen_treatment noref
_refine_ls_matrix_type full
_refine_ls_number_parameters 352
_refine_ls_number_reflns 5731
_refine_ls_number_restraints 0
_refine_ls_restrained_S_all 0.974
_refine_ls_restrained_S_obs 1.085
_refine_ls_R_factor_all 0.1239
_refine_ls_R_factor_obs 0.0494
_refine_ls_shift/esd_max 0.000
_refine_ls_shift/esd_mean 0.000
_refine_ls_structure_factor_coef Fsqd
_refine_ls_weighting_details 'w = 1/[\s^2^(Fo^2^)+(0.0494P)^2^] where P=(Fo^2^+2Fc^2^)/3'
_refine_ls_weighting_scheme calc
_refine_ls_wR_factor_all 0.1144
_refine_ls_wR_factor_obs 0.0933
_reflns_number_observed 3213
_reflns_number_total 5731
_reflns_observed_criterion >2sigma(I)
_cod_data_source_file mu1284.cif
_cod_data_source_block text
_cod_depositor_comments
;
The following automatic conversions were performed:

'_exptl_crystal_density_meas' value 'none' was changed to '?' - the
value is perceived as not measured.

Automatic conversion script
Id: cif_fix_values 3008 2015-01-20 13:52:24Z robertas 

The following automatic conversions were performed:

'_refine_ls_weighting_scheme' value 'calc w =
1/[\s^2^(Fo^2^)+(0.0494P)^2^] where P=(Fo^2^+2Fc^2^)/3' was changed
to 'calc'. New tag '_refine_ls_weighting_details' was created. The
value of the new tag was set to 'w = 1/[\s^2^(Fo^2^)+(0.0494P)^2^]
where P=(Fo^2^+2Fc^2^)/3'.

Automatic conversion script
Id: cif_fix_values 3143 2015-03-26 13:38:13Z robertas 
;
_cod_original_sg_symbol_H-M 'P 21/c'
_cod_database_code 2005803

loop_
_symmetry_equiv_pos_as_xyz
'x, y, z'
'-x, y+1/2, -z+1/2'
'-x, -y, -z'
'x, -y-1/2, z-1/2'

loop_
_atom_site_aniso_label
_atom_site_aniso_U_11
_atom_site_aniso_U_22
_atom_site_aniso_U_33
_atom_site_aniso_U_12
_atom_site_aniso_U_13
_atom_site_aniso_U_23
Mo 0.0412(2) 0.0346(2) 0.0350(2) -0.0021(2) -0.00046(15) 0.0008(2)
S1 0.0548(8) 0.0426(7) 0.0482(7) 0.0050(6) 0.0054(6) 0.0046(6)
S2 0.0556(8) 0.0600(9) 0.0439(7) -0.0107(7) -0.0023(6) -0.0017(6)
P 0.0422(7) 0.0471(8) 0.0349(7) 0.0005(6) 0.0014(5) 0.0028(6)
O1 0.044(2) 0.032(2) 0.046(2) 0.0016(14) 0.003(2) 0.0001(14)
O2 0.047(2) 0.037(2) 0.034(2) -0.0056(15) -0.0053(14) -0.0047(14)
O3 0.052(2) 0.066(2) 0.045(2) -0.001(2) 0.005(2) 0.006(2)
C1 0.042(3) 0.027(2) 0.045(3) -0.002(2) -0.011(2) -0.001(2)
C2 0.036(3) 0.030(2) 0.057(3) 0.005(2) -0.004(2) -0.007(2)
C11 0.046(3) 0.037(3) 0.059(3) -0.004(2) -0.015(3) 0.003(2)
C12 0.066(4) 0.046(3) 0.086(4) 0.008(3) -0.008(3) -0.006(3)
C13 0.083(5) 0.057(4) 0.121(6) 0.019(4) -0.024(4) -0.002(4)
C14 0.095(6) 0.054(4) 0.138(8) 0.010(4) -0.039(5) -0.002(5)
C15 0.117(6) 0.061(4) 0.107(6) -0.008(4) -0.034(5) 0.042(4)
C16 0.072(4) 0.049(3) 0.076(4) 0.000(3) -0.015(3) 0.017(3)
C21 0.042(3) 0.046(3) 0.067(4) 0.005(2) -0.009(3) -0.009(3)
C22 0.073(4) 0.090(5) 0.072(4) -0.012(4) -0.017(3) -0.021(4)
C23 0.065(5) 0.128(7) 0.101(6) -0.030(4) -0.013(4) -0.037(5)
C24 0.057(4) 0.101(6) 0.123(7) -0.027(4) -0.005(4) -0.045(5)
C25 0.061(4) 0.091(5) 0.120(6) -0.034(4) 0.012(4) -0.009(5)
C26 0.056(4) 0.070(4) 0.081(4) -0.020(3) 0.005(3) -0.005(3)
C31 0.043(3) 0.049(3) 0.034(3) 0.003(2) 0.001(2) -0.002(2)
C32 0.053(3) 0.057(3) 0.052(3) -0.006(3) -0.006(3) 0.003(3)
C33 0.058(4) 0.078(4) 0.067(4) -0.012(3) -0.007(3) -0.009(3)
C34 0.052(3) 0.095(5) 0.052(4) 0.006(4) -0.010(3) -0.012(3)
C35 0.071(4) 0.085(4) 0.047(3) 0.025(4) -0.001(3) 0.005(3)
C36 0.060(3) 0.061(3) 0.052(3) 0.008(3) -0.002(3) 0.005(3)
C41 0.049(3) 0.047(3) 0.036(2) -0.001(2) 0.000(2) 0.004(2)
C42 0.057(3) 0.072(4) 0.051(3) -0.011(3) 0.008(3) -0.012(3)
C43 0.068(4) 0.103(5) 0.056(4) 0.001(4) 0.016(3) -0.026(4)
C44 0.076(4) 0.086(4) 0.054(4) 0.004(4) -0.006(3) -0.024(3)
C45 0.059(4) 0.085(5) 0.082(5) -0.003(3) -0.009(3) -0.028(4)
C46 0.054(3) 0.071(4) 0.064(4) -0.004(3) 0.004(3) -0.006(3)
C51 0.043(3) 0.046(3) 0.048(3) 0.000(2) 0.001(2) 0.005(2)
C52 0.134(6) 0.073(4) 0.060(4) 0.031(4) -0.011(4) 0.007(3)
C53 0.221(11) 0.080(6) 0.090(6) 0.020(6) -0.052(6) 0.030(5)
C54 0.080(5) 0.050(4) 0.125(7) 0.006(3) -0.039(4) 0.022(4)
C55 0.087(5) 0.047(4) 0.109(6) 0.007(3) 0.018(4) -0.007(4)
C56 0.081(4) 0.060(4) 0.068(4) 0.008(3) 0.013(3) 0.000(3)

loop_
_atom_site_label
_atom_site_occupancy
_atom_site_fract_x
_atom_site_fract_y
_atom_site_fract_z
_atom_site_U_iso_or_equiv
_atom_site_thermal_displace_type
_atom_site_calc_flag
_atom_site_refinement_flags
_atom_site_type_symbol
Mo 1 0.03689(3) 0.01148(2) 0.42457(3) 0.03703(13) Uani d . Mo
S1 1 -0.16220(11) 0.08577(6) 0.55821(11) 0.0484(3) Uani d . S
S2 1 -0.10609(11) -0.05209(7) 0.31634(10) 0.0534(4) Uani d . S
P 1 0.20907(10) 0.05037(6) 0.17535(10) 0.0415(3) Uani d . P
O1 1 -0.0510(3) 0.10107(14) 0.3834(2) 0.0407(7) Uani d . O
O2 1 -0.1718(3) -0.07237(14) 0.5142(2) 0.0398(7) Uani d . O
O3 1 0.1256(3) 0.0213(2) 0.2470(3) 0.0540(9) Uani d . O
C1 1 -0.1264(4) 0.1241(2) 0.4431(4) 0.0385(11) Uani d . C
C2 1 -0.1897(4) -0.0822(2) 0.4106(4) 0.0411(11) Uani d . C
C11 1 -0.1786(4) 0.1890(2) 0.4088(4) 0.0479(13) Uani d . C
C12 1 -0.2570(5) 0.2206(3) 0.4698(5) 0.066(2) Uani d . C
H12 1 -0.2817(5) 0.2001(3) 0.5317(5) 0.080 Uiso calc R H
C13 1 -0.2987(6) 0.2827(3) 0.4387(7) 0.088(2) Uani d . C
H13 1 -0.3508(6) 0.3039(3) 0.4800(7) 0.106 Uiso calc R H
C14 1 -0.2635(7) 0.3122(3) 0.3485(7) 0.098(3) Uani d . C
H14 1 -0.2923(7) 0.3537(3) 0.3283(7) 0.117 Uiso calc R H
C15 1 -0.1867(7) 0.2828(3) 0.2855(6) 0.096(2) Uani d . C
H15 1 -0.1626(7) 0.3041(3) 0.2240(6) 0.116 Uiso calc R H
C16 1 -0.1454(5) 0.2197(3) 0.3165(5) 0.066(2) Uani d . C
H16 1 -0.0948(5) 0.1983(3) 0.2738(5) 0.080 Uiso calc R H
C21 1 -0.2908(4) -0.1232(2) 0.3767(4) 0.0522(13) Uani d . C
C22 1 -0.3273(5) -0.1322(3) 0.2710(5) 0.079(2) Uani d . C
H22 1 -0.2889(5) -0.1126(3) 0.2157(5) 0.095 Uiso calc R H
C23 1 -0.4225(6) -0.1710(4) 0.2453(7) 0.099(2) Uani d . C
H23 1 -0.4456(6) -0.1785(4) 0.1728(7) 0.119 Uiso calc R H
C24 1 -0.4802(5) -0.1973(4) 0.3241(7) 0.094(2) Uani d . C
H24 1 -0.5453(5) -0.2214(4) 0.3059(7) 0.113 Uiso calc R H
C25 1 -0.4456(5) -0.1895(3) 0.4310(7) 0.091(2) Uani d . C
H25 1 -0.4856(5) -0.2091(3) 0.4852(7) 0.109 Uiso calc R H
C26 1 -0.3505(5) -0.1522(3) 0.4583(5) 0.069(2) Uani d . C
H26 1 -0.3264(5) -0.1465(3) 0.5310(5) 0.083 Uiso calc R H
C31 1 0.3457(4) 0.0615(2) 0.2441(4) 0.0422(11) Uani d . C
C32 1 0.4076(4) 0.1196(3) 0.2406(4) 0.0544(13) Uani d . C
H32 1 0.3795(4) 0.1560(3) 0.2007(4) 0.065 Uiso calc R H
C33 1 0.5123(5) 0.1236(3) 0.2972(5) 0.068(2) Uani d . C
H33 1 0.5541(5) 0.1626(3) 0.2943(5) 0.081 Uiso calc R H
C34 1 0.5542(5) 0.0707(3) 0.3567(4) 0.067(2) Uani d . C
H34 1 0.6232(5) 0.0740(3) 0.3956(4) 0.080 Uiso calc R H
C35 1 0.4940(5) 0.0131(3) 0.3589(4) 0.068(2) Uani d . C
H35 1 0.5236(5) -0.0234(3) 0.3976(4) 0.081 Uiso calc R H
C36 1 0.3891(4) 0.0081(3) 0.3040(4) 0.0578(14) Uani d . C
H36 1 0.3481(4) -0.0312(3) 0.3076(4) 0.069 Uiso calc R H
C41 1 0.2294(4) -0.0013(2) 0.0591(4) 0.0442(12) Uani d . C
C42 1 0.3263(4) 0.0005(3) 0.0029(4) 0.0600(15) Uani d . C
H42 1 0.3865(4) 0.0266(3) 0.0289(4) 0.072 Uiso calc R H
C43 1 0.3345(5) -0.0360(3) -0.0913(5) 0.075(2) Uani d . C
H43 1 0.4003(5) -0.0347(3) -0.1280(5) 0.090 Uiso calc R H
C44 1 0.2459(5) -0.0742(3) -0.1313(5) 0.072(2) Uani d . C
H44 1 0.2508(5) -0.0976(3) -0.1960(5) 0.087 Uiso calc R H
C45 1 0.1517(5) -0.0775(3) -0.0762(5) 0.076(2) Uani d . C
H45 1 0.0923(5) -0.1041(3) -0.1024(5) 0.091 Uiso calc R H
C46 1 0.1427(5) -0.0413(3) 0.0194(5) 0.0629(15) Uani d . C
H46 1 0.0774(5) -0.0442(3) 0.0568(5) 0.076 Uiso calc R H
C51 1 0.1646(4) 0.1304(2) 0.1218(4) 0.0455(12) Uani d . C
C52 1 0.1493(6) 0.1416(3) 0.0122(5) 0.090(2) Uani d . C
H52 1 0.1652(6) 0.1084(3) -0.0373(5) 0.108 Uiso calc R H
C53 1 0.1096(8) 0.2037(4) -0.0243(7) 0.133(4) Uani d . C
H53 1 0.0980(8) 0.2107(4) -0.0989(7) 0.159 Uiso calc R H
C54 1 0.0879(5) 0.2530(3) 0.0423(7) 0.087(2) Uani d . C
H54 1 0.0648(5) 0.2945(3) 0.0158(7) 0.104 Uiso calc R H
C55 1 0.1002(6) 0.2409(3) 0.1512(6) 0.081(2) Uani d . C
H55 1 0.0832(6) 0.2744(3) 0.1997(6) 0.097 Uiso calc R H
C56 1 0.1375(5) 0.1800(3) 0.1912(5) 0.069(2) Uani d . C
H56 1 0.1441(5) 0.1728(3) 0.2660(5) 0.083 Uiso calc R H

loop_
_atom_type_symbol
_atom_type_description
_atom_type_scat_dispersion_real
_atom_type_scat_dispersion_imag
_atom_type_scat_source
Mo Mo -1.6832 0.6857 'International Tables Vol C Tables 4.2.6.8 and 6.1.1.4'
C C 0.0033 0.0016 'International Tables Vol C Tables 4.2.6.8 and 6.1.1.4'
O O 0.0106 0.0060 'International Tables Vol C Tables 4.2.6.8 and 6.1.1.4'
S S 0.1246 0.1234 'International Tables Vol C Tables 4.2.6.8 and 6.1.1.4'
P P 0.1023 0.0942 'International Tables Vol C Tables 4.2.6.8 and 6.1.1.4'
H H 0.0000 0.0000 'International Tables Vol C Tables 4.2.6.8 and 6.1.1.4'

loop_
_geom_angle_atom_site_label_1
_geom_angle_atom_site_label_2
_geom_angle_atom_site_label_3
_geom_angle_site_symmetry_1
_geom_angle_site_symmetry_3
_geom_angle
_geom_angle_publ_flag
O2 Mo O1 3_556 . 87.20(12) yes
O2 Mo Mo 3_556 3_556 99.10(8) yes
O1 Mo Mo . 3_556 99.47(8) yes
O2 Mo S2 3_556 . 167.99(8) yes
O1 Mo S2 . . 89.59(9) yes
Mo Mo S2 3_556 . 92.84(4) yes
O2 Mo S1 3_556 3_556 88.92(9) yes
O1 Mo S1 . 3_556 168.35(9) yes
Mo Mo S1 3_556 3_556 91.98(4) yes
S2 Mo S1 . 3_556 91.96(5) yes
O2 Mo O3 3_556 . 84.97(11) yes
O1 Mo O3 . . 87.37(11) yes
Mo Mo O3 3_556 . 172.15(9) yes
S2 Mo O3 . . 83.32(8) yes
S1 Mo O3 3_556 . 81.35(8) yes
C1 S1 Mo . 3_556 104.5(2) yes
C2 S2 Mo . . 103.5(2) yes
O3 P C41 . . 111.9(2) no
O3 P C51 . . 111.9(2) no
C41 P C51 . . 105.9(2) no
O3 P C31 . . 112.9(2) no
C41 P C31 . . 106.4(2) no
C51 P C31 . . 107.4(2) no
C1 O1 Mo . . 121.4(3) yes
C2 O2 Mo . 3_556 120.9(3) yes
P O3 Mo . . 152.3(2) yes
O1 C1 C11 . . 116.6(4) no
O1 C1 S1 . . 122.6(3) yes
C11 C1 S1 . . 120.8(4) no
O2 C2 C21 . . 116.1(4) no
O2 C2 S2 . . 123.6(3) yes
C21 C2 S2 . . 120.3(4) no
C16 C11 C12 . . 118.8(5) no
C16 C11 C1 . . 119.2(5) no
C12 C11 C1 . . 122.0(5) no
C11 C12 C13 . . 120.3(6) no
C14 C13 C12 . . 119.8(7) no
C13 C14 C15 . . 122.1(7) no
C14 C15 C16 . . 118.1(7) no
C11 C16 C15 . . 121.0(6) no
C22 C21 C26 . . 119.1(5) no
C22 C21 C2 . . 123.1(5) no
C26 C21 C2 . . 117.8(5) no
C21 C22 C23 . . 120.0(7) no
C24 C23 C22 . . 120.4(7) no
C23 C24 C25 . . 121.1(6) no
C24 C25 C26 . . 119.5(7) no
C25 C26 C21 . . 119.9(6) no
C32 C31 C36 . . 119.1(5) no
C32 C31 P . . 124.0(4) no
C36 C31 P . . 117.0(4) no
C31 C32 C33 . . 119.8(5) no
C34 C33 C32 . . 120.7(6) no
C35 C34 C33 . . 119.6(5) no
C34 C35 C36 . . 120.8(6) no
C31 C36 C35 . . 120.0(5) no
C46 C41 C42 . . 118.2(5) no
C46 C41 P . . 118.9(4) no
C42 C41 P . . 122.7(4) no
C43 C42 C41 . . 120.6(5) no
C44 C43 C42 . . 120.3(5) no
C45 C44 C43 . . 119.6(5) no
C44 C45 C46 . . 120.6(6) no
C41 C46 C45 . . 120.5(5) no
C56 C51 C52 . . 118.4(5) no
C56 C51 P . . 119.8(4) no
C52 C51 P . . 121.7(4) no
C51 C52 C53 . . 119.1(7) no
C54 C53 C52 . . 122.9(7) no
C53 C54 C55 . . 117.7(6) no
C54 C55 C56 . . 121.5(6) no
C51 C56 C55 . . 120.4(6) no

loop_
_geom_bond_atom_site_label_1
_geom_bond_atom_site_label_2
_geom_bond_site_symmetry_2
_geom_bond_distance
_geom_bond_publ_flag
Mo Mo 3_556 2.1523(9) yes
Mo O1 . 2.126(3) yes
Mo O2 3_556 2.122(3) yes
Mo O3 . 2.492(3) yes
Mo S1 3_556 2.4591(13) yes
Mo S2 . 2.4567(14) yes
S1 C1 . 1.689(5) yes
S1 Mo 3_556 2.4591(13) no
S2 C2 . 1.688(5) yes
P O3 . 1.490(3) yes
P C41 . 1.796(5) no
P C51 . 1.802(5) no
P C31 . 1.805(5) no
O1 C1 . 1.283(5) yes
O2 C2 . 1.295(5) yes
O2 Mo 3_556 2.122(3) no
C1 C11 . 1.493(6) no
C2 C21 . 1.498(6) no
C11 C16 . 1.371(7) no
C11 C12 . 1.387(7) no
C12 C13 . 1.385(8) no
C13 C14 . 1.348(9) no
C14 C15 . 1.368(9) no
C15 C16 . 1.402(8) no
C21 C22 . 1.359(7) no
C21 C26 . 1.393(7) no
C22 C23 . 1.397(8) no
C23 C24 . 1.333(9) no
C24 C25 . 1.364(9) no
C25 C26 . 1.384(7) no
C31 C32 . 1.382(7) no
C31 C36 . 1.383(6) no
C32 C33 . 1.396(7) no
C33 C34 . 1.366(8) no
C34 C35 . 1.361(8) no
C35 C36 . 1.390(7) no
C41 C46 . 1.376(7) no
C41 C42 . 1.383(6) no
C42 C43 . 1.380(7) no
C43 C44 . 1.372(8) no
C44 C45 . 1.349(8) no
C45 C46 . 1.392(7) no
C51 C56 . 1.363(7) no
C51 C52 . 1.369(7) no
C52 C53 . 1.397(9) no
C53 C54 . 1.320(10) no
C54 C55 . 1.361(9) no
C55 C56 . 1.380(8) no
